data_2208416
loop_
_publ_author_name
'Jian-Jun Li'
'Lai Jiang'
'Xue-Ping Wu'
'Wei-Ke Su'

_publ_section_title
;Methyl
 1,6-dimethyl-4-(3-nitrophenyl)-2-oxo-1,2,3,4-tetrahydropyrimidine-5-carboxylate
;
_journal_coeditor_code RZ6175
_journal_issue 3
_journal_name_full 'Acta Crystallographica Section E'
_journal_page_first o1089
_journal_page_last o1091
_journal_paper_doi 10.1107/S1600536806005344
_journal_volume 62
_journal_year 2006
_chemical_formula_iupac 'C14 H15 N3 O5'
_chemical_formula_moiety 'C14 H15 N3 O5'
_chemical_formula_sum 'C14 H15 N3 O5'
_chemical_formula_weight 305.29
_chemical_name_systematic
;Methyl
1,6-dimethyl-4-(3-nitrophenyl)-2-oxo-1,2,3,4-tetrahydropyrimidine-5-carboxylate
;
_space_group_IT_number 14
_symmetry_cell_setting monoclinic
_symmetry_space_group_name_Hall '-P 2ybc'
_symmetry_space_group_name_H-M 'P 1 21/c 1'
_atom_sites_solution_hydrogens geom
_atom_sites_solution_primary direct
_atom_sites_solution_secondary difmap
_audit_creation_method SHELXL-97
_cell_angle_alpha 90.00
_cell_angle_beta 96.537(2)
_cell_angle_gamma 90.00
_cell_formula_units_Z 4
_cell_length_a 7.5489(7)
_cell_length_b 19.616(2)
_cell_length_c 9.5165(9)
_cell_measurement_reflns_used 2134
_cell_measurement_temperature 298(2)
_cell_measurement_theta_max 24.23
_cell_measurement_theta_min 2.48
_cell_volume 1400.0(2)
_computing_cell_refinement 'SAINT (Bruker, 2002)'
_computing_data_collection 'SMART (Bruker, 2002)'
_computing_data_reduction SAINT
_computing_molecular_graphics 'SHELXTL (Bruker, 2002)'
_computing_publication_material SHELXL97
_computing_structure_refinement 'SHELXL97 (Sheldrick, 1997)'
_computing_structure_solution 'SHELXS97 (Sheldrick, 1997)'
_diffrn_ambient_temperature 298(2)
_diffrn_measured_fraction_theta_full 0.996
_diffrn_measured_fraction_theta_max 0.996
_diffrn_measurement_device_type 'Bruker SMART APEX area-detector'
_diffrn_measurement_method '\f and \w'
_diffrn_radiation_monochromator graphite
_diffrn_radiation_source 'fine-focus sealed tube'
_diffrn_radiation_type MoK\a
_diffrn_radiation_wavelength 0.71073
_diffrn_reflns_av_R_equivalents 0.0332
_diffrn_reflns_av_sigmaI/netI 0.0420
_diffrn_reflns_limit_h_max 7
_diffrn_reflns_limit_h_min -9
_diffrn_reflns_limit_k_max 21
_diffrn_reflns_limit_k_min -23
_diffrn_reflns_limit_l_max 11
_diffrn_reflns_limit_l_min -11
_diffrn_reflns_number 7410
_diffrn_reflns_theta_full 25.22
_diffrn_reflns_theta_max 25.22
_diffrn_reflns_theta_min 2.08
_diffrn_standards_number 0
_exptl_absorpt_coefficient_mu 0.112
_exptl_absorpt_correction_T_max 0.983
_exptl_absorpt_correction_T_min 0.972
_exptl_absorpt_correction_type multi-scan
_exptl_absorpt_process_details '(SADABS; Bruker, 2002)'
_exptl_crystal_colour Colourless
_exptl_crystal_density_diffrn 1.448
_exptl_crystal_density_method 'not measured'
_exptl_crystal_description Block
_exptl_crystal_F_000 640
_exptl_crystal_size_max 0.25
_exptl_crystal_size_mid 0.16
_exptl_crystal_size_min 0.09
_refine_diff_density_max 0.262
_refine_diff_density_min -0.243
_refine_ls_extinction_method none
_refine_ls_goodness_of_fit_ref 1.282
_refine_ls_hydrogen_treatment constr
_refine_ls_matrix_type full
_refine_ls_number_parameters 202
_refine_ls_number_reflns 2519
_refine_ls_number_restraints 0
_refine_ls_restrained_S_all 1.282
_refine_ls_R_factor_all 0.1008
_refine_ls_R_factor_gt 0.0874
_refine_ls_shift/su_max 0.000
_refine_ls_shift/su_mean 0.000
_refine_ls_structure_factor_coef Fsqd
_refine_ls_weighting_details 'calc w = 1/[\s^2^(Fo^2^)+(0.043P)^2^+1.3461P] where P = (Fo^2^+2Fc^2^)/3'
_refine_ls_weighting_scheme calc
_refine_ls_wR_factor_gt 0.1611
_refine_ls_wR_factor_ref 0.1675
_reflns_number_gt 2190
_reflns_number_total 2519
_reflns_threshold_expression I>2\s(I)
_cod_data_source_file rz6175.cif
_cod_data_source_block I
_cod_original_sg_symbol_H-M 'P 21/c'
_cod_database_code 2208416
_cod_database_fobs_code 2208416

loop_
_symmetry_equiv_pos_as_xyz
'x, y, z'
'-x, y+1/2, -z+1/2'
'-x, -y, -z'
'x, -y-1/2, z-1/2'

loop_
_atom_site_type_symbol
_atom_site_label
_atom_site_fract_x
_atom_site_fract_y
_atom_site_fract_z
_atom_site_U_iso_or_equiv
_atom_site_adp_type
_atom_site_calc_flag
_atom_site_refinement_flags
_atom_site_occupancy
O O1 0.2783(3) 0.47516(12) 1.0316(2) 0.0395(6) Uani d . 1
O O2 0.5734(4) 0.27431(13) 0.6466(3) 0.0530(8) Uani d . 1
O O3 0.3444(4) 0.20767(14) 0.6783(3) 0.0659(9) Uani d . 1
O O4 0.1785(5) 0.62727(17) 0.6297(4) 0.0891(12) Uani d . 1
O O5 0.0968(5) 0.63030(16) 0.4084(3) 0.0748(10) Uani d . 1
N N1 0.4422(4) 0.42869(14) 0.8718(3) 0.0313(7) Uani d . 1
H H1 0.5381 0.4490 0.9069 0.038 Uiso calc R 1
N N2 0.1660(3) 0.38406(14) 0.9009(3) 0.0318(7) Uani d . 1
N N3 0.1606(4) 0.60093(17) 0.5145(4) 0.0515(9) Uani d . 1
C C1 0.2969(4) 0.43255(16) 0.9399(3) 0.0288(7) Uani d . 1
C C2 0.4423(4) 0.39134(16) 0.7406(3) 0.0292(7) Uani d . 1
H H2 0.5665 0.3817 0.7264 0.035 Uiso calc R 1
C C3 0.3484(4) 0.32376(16) 0.7570(3) 0.0283(7) Uani d . 1
C C4 0.2070(4) 0.32388(16) 0.8313(3) 0.0303(8) Uani d . 1
C C5 0.0033(5) 0.3896(2) 0.9705(4) 0.0458(10) Uani d . 1
H H5A 0.0180 0.3646 1.0578 0.069 Uiso calc R 1
H H5B -0.0954 0.3712 0.9098 0.069 Uiso calc R 1
H H5C -0.0192 0.4367 0.9897 0.069 Uiso calc R 1
C C6 0.0865(5) 0.26434(18) 0.8492(4) 0.0416(9) Uani d . 1
H H6A -0.0302 0.2737 0.8020 0.062 Uiso calc R 1
H H6B 0.0789 0.2569 0.9481 0.062 Uiso calc R 1
H H6C 0.1338 0.2243 0.8090 0.062 Uiso calc R 1
C C7 0.4150(5) 0.26206(18) 0.6927(4) 0.0370(9) Uani d . 1
C C8 0.6555(6) 0.2188(2) 0.5798(5) 0.0572(12) Uani d . 1
H H8A 0.6797 0.1822 0.6463 0.086 Uiso calc R 1
H H8B 0.7652 0.2340 0.5482 0.086 Uiso calc R 1
H H8C 0.5766 0.2030 0.5002 0.086 Uiso calc R 1
C C9 0.3565(4) 0.43065(17) 0.6119(3) 0.0299(8) Uani d . 1
C C10 0.3375(5) 0.39981(19) 0.4794(4) 0.0394(9) Uani d . 1
H H10 0.3779 0.3554 0.4706 0.047 Uiso calc R 1
C C11 0.2605(5) 0.4335(2) 0.3610(4) 0.0458(10) Uani d . 1
H H11 0.2495 0.4117 0.2737 0.055 Uiso calc R 1
C C12 0.1997(5) 0.4992(2) 0.3709(4) 0.0427(9) Uani d . 1
H H12 0.1460 0.5222 0.2918 0.051 Uiso calc R 1
C C13 0.2210(4) 0.52984(18) 0.5019(4) 0.0369(8) Uani d . 1
C C14 0.2975(4) 0.49708(18) 0.6227(3) 0.0332(8) Uani d . 1
H H14 0.3090 0.5193 0.7096 0.040 Uiso calc R 1

loop_
_atom_site_aniso_label
_atom_site_aniso_U_11
_atom_site_aniso_U_22
_atom_site_aniso_U_33
_atom_site_aniso_U_12
_atom_site_aniso_U_13
_atom_site_aniso_U_23
O1 0.0434(15) 0.0401(15) 0.0363(13) -0.0091(11) 0.0103(11) -0.0134(11)
O2 0.0448(16) 0.0438(16) 0.0721(19) 0.0018(13) 0.0138(14) -0.0222(14)
O3 0.086(2) 0.0322(16) 0.085(2) -0.0139(15) 0.0330(18) -0.0173(15)
O4 0.131(3) 0.057(2) 0.073(2) 0.039(2) -0.016(2) -0.0158(18)
O5 0.088(2) 0.058(2) 0.073(2) 0.0159(17) -0.0125(18) 0.0246(17)
N1 0.0305(15) 0.0361(16) 0.0270(14) -0.0074(12) 0.0018(12) -0.0048(12)
N2 0.0279(15) 0.0357(17) 0.0324(15) -0.0031(12) 0.0053(12) 0.0017(12)
N3 0.049(2) 0.044(2) 0.060(2) 0.0036(16) -0.0017(17) 0.0060(18)
C1 0.0339(19) 0.0288(18) 0.0228(17) -0.0014(15) -0.0003(14) 0.0022(14)
C2 0.0258(17) 0.0322(18) 0.0298(17) -0.0033(14) 0.0044(14) -0.0044(14)
C3 0.0291(18) 0.0290(18) 0.0252(16) -0.0013(14) -0.0033(14) 0.0012(13)
C4 0.0328(19) 0.0285(18) 0.0281(17) -0.0026(14) -0.0033(14) 0.0023(14)
C5 0.038(2) 0.046(2) 0.054(2) -0.0035(17) 0.0121(18) -0.0033(19)
C6 0.045(2) 0.033(2) 0.047(2) -0.0098(16) 0.0061(17) 0.0023(17)
C7 0.048(2) 0.031(2) 0.0312(19) -0.0034(17) 0.0009(16) -0.0002(15)
C8 0.056(3) 0.054(3) 0.061(3) 0.019(2) 0.005(2) -0.019(2)
C9 0.0279(18) 0.0319(19) 0.0312(18) -0.0090(14) 0.0085(14) 0.0000(14)
C10 0.050(2) 0.037(2) 0.0324(19) -0.0086(17) 0.0080(16) -0.0045(16)
C11 0.065(3) 0.047(2) 0.0257(19) -0.011(2) 0.0046(18) -0.0021(16)
C12 0.043(2) 0.051(2) 0.033(2) -0.0109(18) -0.0002(16) 0.0130(18)
C13 0.0317(19) 0.036(2) 0.043(2) -0.0046(15) 0.0063(16) 0.0050(16)
C14 0.0332(19) 0.038(2) 0.0288(18) -0.0054(15) 0.0071(14) -0.0017(15)

loop_
_atom_type_symbol
_atom_type_description
_atom_type_scat_dispersion_real
_atom_type_scat_dispersion_imag
_atom_type_scat_source
C C 0.0033 0.0016 'International Tables Vol C Tables 4.2.6.8 and 6.1.1.4'
H H 0.0000 0.0000 'International Tables Vol C Tables 4.2.6.8 and 6.1.1.4'
N N 0.0061 0.0033 'International Tables Vol C Tables 4.2.6.8 and 6.1.1.4'
O O 0.0106 0.0060 'International Tables Vol C Tables 4.2.6.8 and 6.1.1.4'

loop_
_geom_angle_atom_site_label_1
_geom_angle_atom_site_label_2
_geom_angle_atom_site_label_3
_geom_angle
_geom_angle_publ_flag
C7 O2 C8 117.0(3) yes
C1 N1 C2 121.8(3) yes
C1 N1 H1 119.1 ?
C2 N1 H1 119.1 ?
C1 N2 C4 120.8(3) yes
C1 N2 C5 115.8(3) yes
C4 N2 C5 121.1(3) yes
O4 N3 O5 123.1(4) yes
O4 N3 C13 118.4(3) yes
O5 N3 C13 118.5(4) yes
O1 C1 N1 123.3(3) ?
O1 C1 N2 121.3(3) ?
N1 C1 N2 115.4(3) ?
N1 C2 C3 107.9(3) ?
N1 C2 C9 113.2(3) ?
C3 C2 C9 111.2(3) ?
N1 C2 H2 108.1 ?
C3 C2 H2 108.1 ?
C9 C2 H2 108.1 ?
C4 C3 C7 123.3(3) ?
C4 C3 C2 117.4(3) ?
C7 C3 C2 119.3(3) ?
C3 C4 N2 118.7(3) ?
C3 C4 C6 125.8(3) ?
N2 C4 C6 115.5(3) ?
N2 C5 H5A 109.5 ?
N2 C5 H5B 109.5 ?
H5A C5 H5B 109.5 ?
N2 C5 H5C 109.5 ?
H5A C5 H5C 109.5 ?
H5B C5 H5C 109.5 ?
C4 C6 H6A 109.5 ?
C4 C6 H6B 109.5 ?
H6A C6 H6B 109.5 ?
C4 C6 H6C 109.5 ?
H6A C6 H6C 109.5 ?
H6B C6 H6C 109.5 ?
O3 C7 O2 121.7(3) ?
O3 C7 C3 127.9(4) ?
O2 C7 C3 110.4(3) ?
O2 C8 H8A 109.5 ?
O2 C8 H8B 109.5 ?
H8A C8 H8B 109.5 ?
O2 C8 H8C 109.5 ?
H8A C8 H8C 109.5 ?
H8B C8 H8C 109.5 ?
C14 C9 C10 118.4(3) ?
C14 C9 C2 121.7(3) ?
C10 C9 C2 119.8(3) ?
C11 C10 C9 121.6(4) ?
C11 C10 H10 119.2 ?
C9 C10 H10 119.2 ?
C12 C11 C10 120.5(3) ?
C12 C11 H11 119.8 ?
C10 C11 H11 119.8 ?
C11 C12 C13 117.8(3) ?
C11 C12 H12 121.1 ?
C13 C12 H12 121.1 ?
C12 C13 C14 122.9(3) ?
C12 C13 N3 118.7(3) ?
C14 C13 N3 118.3(3) ?
C13 C14 C9 118.8(3) ?
C13 C14 H14 120.6 ?
C9 C14 H14 120.6 ?

loop_
_geom_bond_atom_site_label_1
_geom_bond_atom_site_label_2
_geom_bond_distance
_geom_bond_publ_flag
O1 C1 1.228(4) yes
O2 C7 1.341(4) yes
O2 C8 1.437(4) yes
O3 C7 1.194(4) yes
O4 N3 1.205(4) yes
O5 N3 1.213(4) yes
N1 C1 1.338(4) yes
N1 C2 1.448(4) yes
N1 H1 0.8600 ?
N2 C1 1.391(4) yes
N2 C4 1.405(4) yes
N2 C5 1.464(4) yes
N3 C13 1.476(5) yes
C2 C3 1.520(4) yes
C2 C9 1.528(4) yes
C2 H2 0.9800 ?
C3 C4 1.346(4) ?
C3 C7 1.470(5) ?
C4 C6 1.502(5) ?
C5 H5A 0.9600 ?
C5 H5B 0.9600 ?
C5 H5C 0.9600 ?
C6 H6A 0.9600 ?
C6 H6B 0.9600 ?
C6 H6C 0.9600 ?
C8 H8A 0.9600 ?
C8 H8B 0.9600 ?
C8 H8C 0.9600 ?
C9 C14 1.385(5) ?
C9 C10 1.391(4) ?
C10 C11 1.377(5) ?
C10 H10 0.9300 ?
C11 C12 1.375(5) ?
C11 H11 0.9300 ?
C12 C13 1.377(5) ?
C12 H12 0.9300 ?
C13 C14 1.384(5) ?
C14 H14 0.9300 ?

loop_
_geom_hbond_atom_site_label_D
_geom_hbond_atom_site_label_H
_geom_hbond_atom_site_label_A
_geom_hbond_site_symmetry_A
_geom_hbond_distance_DH
_geom_hbond_distance_HA
_geom_hbond_distance_DA
_geom_hbond_angle_DHA
C2 H2 O2 . 0.98 2.24 2.693(4) 107
C6 H6C O3 . 0.96 2.15 2.897(5) 133
N1 H1 O1 3_667 0.86 2.07 2.901(3) 162
C5 H5C O1 3_567 0.96 2.60 3.398(5) 141
C8 H8A O4 2_646 0.96 2.52 3.413(6) 155

loop_
_cod_related_entry_id
_cod_related_entry_database
_cod_related_entry_code
1 ChemSpider 2108266
